data_7036849
loop_
_publ_author_name
'Comar, Priyanka'
'Rajeshkumar, Thayalan'
'Nichol, Gary S.'
'Pitak, Mateusz B.'
'Coles, Simon J.'
'Rajaraman, Gopalan'
'Brechin, Euan K.'

_publ_section_title
;
 Switching the orientation of Jahn-Teller axes in oxime-based Mn(III)
 dimers and its effect upon magnetic exchange: a combined experimental and
 theoretical study.
;
_journal_issue 46
_journal_name_full 'Dalton transactions (Cambridge, England : 2003)'
_journal_page_first 19805
_journal_page_last 19811
_journal_paper_doi 10.1039/c5dt03615a
_journal_volume 44
_journal_year 2015
_chemical_formula_moiety 'C42 H44 Mn2 N8 O4, 2(Cl O4)'
_chemical_formula_sum 'C46 H60 Cl2 Mn2 N8 O16'
_chemical_formula_weight 1161.80
_chemical_name_systematic
;
 ?
;
_space_group_crystal_system monoclinic
_space_group_IT_number 15
_space_group_name_Hall '-C 2yc'
_space_group_name_H-M_alt 'C 1 2/c 1'
_symmetry_space_group_name_Hall '-C 2yc'
_symmetry_space_group_name_H-M 'C 1 2/c 1'
_atom_sites_solution_hydrogens mixed
_atom_sites_solution_primary direct
_audit_creation_date 2014-04-01
_audit_creation_method
;
Olex2 1.2
(compiled 2014.03.20 svn.r2914 for OlexSys, GUI svn.r4813)
;
_audit_update_record
;
2015-01-19 deposited with the CCDC.
2015-10-08 downloaded from the CCDC.
;
_cell_angle_alpha 90
_cell_angle_beta 103.471(5)
_cell_angle_gamma 90
_cell_formula_units_Z 4
_cell_length_a 25.9020(12)
_cell_length_b 10.4638(4)
_cell_length_c 21.9889(11)
_cell_measurement_reflns_used 9405
_cell_measurement_temperature 120.00(10)
_cell_measurement_theta_max 28.1300
_cell_measurement_theta_min 3.3850
_cell_volume 5795.8(5)
_computing_cell_refinement
;
CrysAlisPro, Agilent Technologies,
Version 1.171.37.31 (release 14-01-2014 CrysAlis171 .NET)
(compiled Jan 14 2014,18:38:05)
;
_computing_data_collection
;
CrysAlisPro, Agilent Technologies,
Version 1.171.37.31 (release 14-01-2014 CrysAlis171 .NET)
(compiled Jan 14 2014,18:38:05)
;
_computing_data_reduction
;
CrysAlisPro, Agilent Technologies,
Version 1.171.37.31 (release 14-01-2014 CrysAlis171 .NET)
(compiled Jan 14 2014,18:38:05)
;
_computing_molecular_graphics 'Olex2 (Dolomanov et al., 2009)'
_computing_publication_material 'Olex2 (Dolomanov et al., 2009)'
_computing_structure_refinement 'XL (Sheldrick, 2008)'
_computing_structure_solution 'XT (Sheldrick, 2008)'
_diffrn_ambient_environment N~2~
_diffrn_ambient_temperature 120.00(10)
_diffrn_detector 'CCD plate'
_diffrn_detector_area_resol_mean 5.1574
_diffrn_detector_type Atlas
_diffrn_measured_fraction_theta_full 0.997
_diffrn_measured_fraction_theta_max 0.994
_diffrn_measurement_device 'four-circle diffractometer'
_diffrn_measurement_device_type 'Agilent Technologies SuperNova'
_diffrn_measurement_method '\w scans'
_diffrn_orient_matrix_UB_11 -0.0261085000
_diffrn_orient_matrix_UB_12 0.0177232000
_diffrn_orient_matrix_UB_13 0.0014959000
_diffrn_orient_matrix_UB_21 -0.0072995000
_diffrn_orient_matrix_UB_22 0.0046637000
_diffrn_orient_matrix_UB_23 -0.0330817000
_diffrn_orient_matrix_UB_31 -0.0076161000
_diffrn_orient_matrix_UB_32 -0.0652490000
_diffrn_orient_matrix_UB_33 -0.0019565000
_diffrn_radiation_monochromator mirror
_diffrn_radiation_probe x-ray
_diffrn_radiation_type MoK\a
_diffrn_radiation_wavelength 0.71073
_diffrn_reflns_av_R_equivalents 0.0473
_diffrn_reflns_av_unetI/netI 0.0394
_diffrn_reflns_laue_measured_fraction_full 0.997
_diffrn_reflns_laue_measured_fraction_max 0.994
_diffrn_reflns_limit_h_max 31
_diffrn_reflns_limit_h_min -32
_diffrn_reflns_limit_k_max 13
_diffrn_reflns_limit_k_min -10
_diffrn_reflns_limit_l_max 26
_diffrn_reflns_limit_l_min -27
_diffrn_reflns_number 28756
_diffrn_reflns_point_group_measured_fraction_full 0.997
_diffrn_reflns_point_group_measured_fraction_max 0.994
_diffrn_reflns_theta_full 26.000
_diffrn_reflns_theta_max 26.372
_diffrn_reflns_theta_min 2.965
_diffrn_source 'SuperNova (Mo) X-ray Source'
_exptl_absorpt_coefficient_mu 0.596
_exptl_absorpt_correction_T_max 0.993
_exptl_absorpt_correction_T_min 0.983
_exptl_absorpt_correction_type gaussian
_exptl_absorpt_process_details
;
CrysAlisPro, Agilent Technologies,
Version 1.171.37.31 (release 14-01-2014 CrysAlis171 .NET)
(compiled Jan 14 2014,18:38:05)
Numerical absorption correction based on gaussian integration over
            a multifaceted crystal model
Empirical absorption correction using spherical harmonics,
 implemented in SCALE3 ABSPACK scaling algorithm.
;
_exptl_crystal_colour black
_exptl_crystal_colour_primary black
_exptl_crystal_density_diffrn 1.331
_exptl_crystal_description block
_exptl_crystal_F_000 2416
_exptl_crystal_size_max 0.3641
_exptl_crystal_size_mid 0.1467
_exptl_crystal_size_min 0.1093
_refine_diff_density_max 0.806
_refine_diff_density_min -0.467
_refine_diff_density_rms 0.080
_refine_ls_extinction_method none
_refine_ls_goodness_of_fit_ref 1.084
_refine_ls_hydrogen_treatment mixed
_refine_ls_matrix_type full
_refine_ls_number_parameters 304
_refine_ls_number_reflns 5895
_refine_ls_number_restraints 0
_refine_ls_restrained_S_all 1.084
_refine_ls_R_factor_all 0.0592
_refine_ls_R_factor_gt 0.0492
_refine_ls_shift/su_max 0.001
_refine_ls_shift/su_mean 0.000
_refine_ls_structure_factor_coef Fsqd
_refine_ls_weighting_details 'w=1/[\s^2^(Fo^2^)+(0.0632P)^2^+12.0531P] where P=(Fo^2^+2Fc^2^)/3'
_refine_ls_weighting_scheme calc
_refine_ls_wR_factor_gt 0.1306
_refine_ls_wR_factor_ref 0.1359
_reflns_Friedel_coverage 0.000
_reflns_number_gt 4983
_reflns_number_total 5895
_reflns_threshold_expression 'I > 2\s(I)'
_cod_data_source_file c5dt03615a2.cif
_cod_data_source_block 3
_cod_depositor_comments 'Adding full bibliography for 7036847--7036851.cif.'
_cod_database_code 7036849
_shelxl_version_number 2013-4
_chemical_oxdiff_formula 'C30 H30 N5 O10 Mn1 Cl1'
_chemical_oxdiff_usercomment '@ 120 K PC865'
_shelx_space_group_comment
;
The symmetry employed for this shelxl refinement is uniquely defined
by the following loop, which should always be used as a source of
symmetry information in preference to the above space-group names.
They are only intended as comments.
;
_reflns_odcompleteness_completeness 99.27
_reflns_odcompleteness_iscentric 1
_reflns_odcompleteness_theta 26.32
_olex2_refinement_description
;
1. Fixed Uiso
 At 1.2 times of:
  All C(H) groups, All C(H,H) groups
 At 1.5 times of:
  All C(H,H,H) groups
2.a Secondary CH2 refined with riding coordinates:
 C15(H15A,H15B), C21(H21A,H21B)
2.b Aromatic/amide H refined with riding coordinates:
 C2(H2), C3(H3A), C5(H5), C10(H10), C11(H11), C12(H12), C13(H13), C16(H16),
 C17(H17), C18(H18), C19(H19)
2.c Idealised Me refined as rotating group:
 C8(H8A,H8B,H8C), C9(H9A,H9B,H9C)
;

loop_
_space_group_symop_operation_xyz
'x, y, z'
'-x, y, -z+1/2'
'x+1/2, y+1/2, z'
'-x+1/2, y+1/2, -z+1/2'
'-x, -y, -z'
'x, -y, z-1/2'
'-x+1/2, -y+1/2, -z'
'x+1/2, -y+1/2, z-1/2'

loop_
_atom_site_label
_atom_site_type_symbol
_atom_site_fract_x
_atom_site_fract_y
_atom_site_fract_z
_atom_site_U_iso_or_equiv
_atom_site_adp_type
_atom_site_occupancy
_atom_site_site_symmetry_order
_atom_site_calc_flag
_atom_site_refinement_flags_posn
Mn1 Mn 0.43724(2) 0.85974(3) 0.18538(2) 0.01703(13) Uani 1 1 d .
O1 O 0.41919(8) 0.89253(17) 0.09991(8) 0.0242(4) Uani 1 1 d .
O2 O 0.54937(7) 0.82907(16) 0.22681(8) 0.0191(4) Uani 1 1 d .
N1 N 0.51295(8) 0.90287(19) 0.18605(10) 0.0172(4) Uani 1 1 d .
N2 N 0.39610(9) 1.0427(2) 0.20141(11) 0.0242(5) Uani 1 1 d .
N3 N 0.35854(9) 0.7996(2) 0.17980(12) 0.0252(5) Uani 1 1 d .
H3 H 0.3581(14) 0.772(3) 0.2160(17) 0.034(9) Uiso 1 1 d .
N4 N 0.43924(9) 0.6505(2) 0.16495(11) 0.0220(5) Uani 1 1 d .
C1 C 0.43817(11) 0.9959(2) 0.07625(12) 0.0231(6) Uani 1 1 d .
C2 C 0.40379(13) 1.0669(3) 0.03021(13) 0.0298(6) Uani 1 1 d .
H2 H 0.3680 1.0451 0.0187 0.036 Uiso 1 1 calc R
C3 C 0.42223(14) 1.1691(3) 0.00158(13) 0.0333(7) Uani 1 1 d .
H3A H 0.3985 1.2152 -0.0288 0.040 Uiso 1 1 calc R
C4 C 0.47518(14) 1.2045(3) 0.01692(13) 0.0321(7) Uani 1 1 d .
C5 C 0.50955(12) 1.1361(2) 0.06344(13) 0.0267(6) Uani 1 1 d .
H5 H 0.5452 1.1591 0.0745 0.032 Uiso 1 1 calc R
C6 C 0.49196(11) 1.0327(2) 0.09439(12) 0.0220(6) Uani 1 1 d .
C7 C 0.53030(11) 0.9633(2) 0.14305(12) 0.0197(5) Uani 1 1 d .
C8 C 0.58800(11) 0.9599(3) 0.14314(13) 0.0266(6) Uani 1 1 d .
H8A H 0.6073 1.0143 0.1757 0.040 Uiso 1 1 calc GR
H8B H 0.5928 0.9892 0.1035 0.040 Uiso 1 1 calc GR
H8C H 0.6009 0.8739 0.1503 0.040 Uiso 1 1 calc GR
C9 C 0.49568(17) 1.3141(3) -0.01609(17) 0.0476(9) Uani 1 1 d .
H9A H 0.5178 1.3685 0.0143 0.071 Uiso 1 1 calc GR
H9B H 0.4662 1.3625 -0.0396 0.071 Uiso 1 1 calc GR
H9C H 0.5159 1.2807 -0.0439 0.071 Uiso 1 1 calc GR
C10 C 0.41859(12) 1.1538(3) 0.22491(15) 0.0312(7) Uani 1 1 d .
H10 H 0.4547 1.1652 0.2279 0.037 Uiso 1 1 calc R
C11 C 0.39079(14) 1.2509(3) 0.24474(17) 0.0419(8) Uani 1 1 d .
H11 H 0.4077 1.3260 0.2611 0.050 Uiso 1 1 calc R
C12 C 0.33723(14) 1.2339(3) 0.23971(17) 0.0417(8) Uani 1 1 d .
H12 H 0.3173 1.2978 0.2528 0.050 Uiso 1 1 calc R
C13 C 0.31319(13) 1.1214(3) 0.21509(16) 0.0389(8) Uani 1 1 d .
H13 H 0.2770 1.1087 0.2113 0.047 Uiso 1 1 calc R
C14 C 0.34388(11) 1.0277(3) 0.19609(14) 0.0280(6) Uani 1 1 d .
C15 C 0.32010(12) 0.9058(3) 0.16518(17) 0.0358(7) Uani 1 1 d .
H15A H 0.2885 0.8846 0.1796 0.043 Uiso 1 1 calc R
H15B H 0.3098 0.9181 0.1203 0.043 Uiso 1 1 calc R
C16 C 0.48179(12) 0.5771(3) 0.16694(13) 0.0256(6) Uani 1 1 d .
H16 H 0.5153 0.6109 0.1837 0.031 Uiso 1 1 calc R
C17 C 0.47793(13) 0.4527(3) 0.14505(14) 0.0318(7) Uani 1 1 d .
H17 H 0.5083 0.4041 0.1464 0.038 Uiso 1 1 calc R
C18 C 0.42800(15) 0.4021(3) 0.12108(16) 0.0404(8) Uani 1 1 d .
H18 H 0.4242 0.3185 0.1064 0.049 Uiso 1 1 calc R
C19 C 0.38415(13) 0.4771(3) 0.11926(16) 0.0375(8) Uani 1 1 d .
H19 H 0.3503 0.4446 0.1033 0.045 Uiso 1 1 calc R
C20 C 0.39066(12) 0.6018(3) 0.14139(14) 0.0279(6) Uani 1 1 d .
C21 C 0.34446(12) 0.6915(3) 0.13638(17) 0.0362(7) Uani 1 1 d .
H21A H 0.3336 0.7235 0.0939 0.043 Uiso 1 1 calc R
H21B H 0.3147 0.6455 0.1458 0.043 Uiso 1 1 calc R
Cl1 Cl 0.34611(3) 0.58918(7) 0.31746(4) 0.0348(2) Uani 1 1 d .
O3 O 0.31834(10) 0.7010(2) 0.28843(13) 0.0514(7) Uani 1 1 d .
O4 O 0.30885(9) 0.4884(2) 0.31878(12) 0.0453(6) Uani 1 1 d .
O5 O 0.38263(11) 0.5506(2) 0.28098(17) 0.0670(9) Uani 1 1 d .
O6 O 0.37345(17) 0.6217(3) 0.37829(15) 0.0923(12) Uani 1 1 d .

loop_
_atom_site_aniso_label
_atom_site_aniso_U_11
_atom_site_aniso_U_22
_atom_site_aniso_U_33
_atom_site_aniso_U_23
_atom_site_aniso_U_13
_atom_site_aniso_U_12
Mn1 0.0170(2) 0.0170(2) 0.0159(2) -0.00117(14) 0.00144(15) -0.00052(14)
O1 0.0270(10) 0.0251(9) 0.0176(9) -0.0002(7) -0.0007(8) -0.0033(8)
O2 0.0205(9) 0.0184(8) 0.0178(9) 0.0017(7) 0.0033(7) 0.0031(7)
N1 0.0194(11) 0.0172(10) 0.0140(10) 0.0002(8) 0.0018(9) 0.0014(8)
N2 0.0260(12) 0.0212(11) 0.0238(12) 0.0013(9) 0.0025(10) 0.0030(9)
N3 0.0212(12) 0.0249(12) 0.0286(14) -0.0051(10) 0.0038(10) -0.0020(9)
N4 0.0269(12) 0.0191(11) 0.0193(11) -0.0021(9) 0.0042(10) -0.0024(9)
C1 0.0339(15) 0.0201(13) 0.0142(13) -0.0025(10) 0.0036(11) 0.0017(11)
C2 0.0364(17) 0.0303(15) 0.0195(14) -0.0030(11) -0.0002(12) 0.0049(12)
C3 0.054(2) 0.0264(15) 0.0168(14) 0.0022(11) 0.0025(14) 0.0132(14)
C4 0.057(2) 0.0203(14) 0.0210(15) 0.0039(11) 0.0130(14) 0.0082(13)
C5 0.0384(17) 0.0201(13) 0.0228(14) 0.0003(11) 0.0098(13) 0.0014(12)
C6 0.0304(15) 0.0200(13) 0.0160(13) -0.0016(10) 0.0060(11) 0.0025(11)
C7 0.0267(14) 0.0151(12) 0.0176(13) -0.0023(10) 0.0055(11) -0.0021(10)
C8 0.0293(15) 0.0294(14) 0.0236(15) 0.0019(11) 0.0113(12) -0.0026(12)
C9 0.076(3) 0.0318(17) 0.038(2) 0.0146(15) 0.0193(19) 0.0058(17)
C10 0.0318(16) 0.0231(14) 0.0360(17) 0.0020(12) 0.0025(13) 0.0019(12)
C11 0.049(2) 0.0213(15) 0.050(2) -0.0058(14) -0.0010(17) 0.0054(14)
C12 0.044(2) 0.0309(16) 0.047(2) -0.0057(14) 0.0054(16) 0.0189(14)
C13 0.0297(17) 0.0394(17) 0.046(2) -0.0041(15) 0.0061(15) 0.0120(14)
C14 0.0239(14) 0.0280(14) 0.0293(15) -0.0014(12) 0.0007(12) 0.0047(11)
C15 0.0197(15) 0.0369(17) 0.048(2) -0.0116(14) 0.0032(14) 0.0030(12)
C16 0.0287(15) 0.0246(14) 0.0234(14) 0.0012(11) 0.0062(12) 0.0019(11)
C17 0.0413(18) 0.0239(14) 0.0324(16) -0.0034(12) 0.0130(14) 0.0056(13)
C18 0.059(2) 0.0228(15) 0.0431(19) -0.0111(14) 0.0195(17) -0.0068(14)
C19 0.0405(18) 0.0303(16) 0.0432(19) -0.0157(14) 0.0129(15) -0.0126(14)
C20 0.0298(15) 0.0271(14) 0.0276(15) -0.0071(12) 0.0079(12) -0.0053(12)
C21 0.0245(15) 0.0329(16) 0.048(2) -0.0144(14) 0.0021(14) -0.0089(13)
Cl1 0.0313(4) 0.0280(4) 0.0450(5) -0.0096(3) 0.0087(3) -0.0048(3)
O3 0.0474(15) 0.0376(13) 0.0744(19) 0.0159(12) 0.0248(13) 0.0034(11)
O4 0.0392(13) 0.0327(12) 0.0666(17) -0.0015(11) 0.0177(12) -0.0075(10)
O5 0.0553(17) 0.0416(14) 0.120(3) -0.0143(15) 0.0534(18) -0.0039(12)
O6 0.129(3) 0.071(2) 0.053(2) -0.0102(16) -0.027(2) -0.017(2)

loop_
_atom_type_symbol
_atom_type_description
_atom_type_scat_dispersion_real
_atom_type_scat_dispersion_imag
_atom_type_scat_source
C C 0.0033 0.0016 'International Tables Vol C Tables 4.2.6.8 and 6.1.1.4'
H H 0.0000 0.0000 'International Tables Vol C Tables 4.2.6.8 and 6.1.1.4'
Cl Cl 0.1484 0.1585 'International Tables Vol C Tables 4.2.6.8 and 6.1.1.4'
Mn Mn 0.3368 0.7283 'International Tables Vol C Tables 4.2.6.8 and 6.1.1.4'
N N 0.0061 0.0033 'International Tables Vol C Tables 4.2.6.8 and 6.1.1.4'
O O 0.0106 0.0060 'International Tables Vol C Tables 4.2.6.8 and 6.1.1.4'

loop_
_exptl_crystal_face_index_h
_exptl_crystal_face_index_k
_exptl_crystal_face_index_l
_exptl_crystal_face_perp_dist
_exptl_oxdiff_crystal_face_indexfrac_h
_exptl_oxdiff_crystal_face_indexfrac_k
_exptl_oxdiff_crystal_face_indexfrac_l
_exptl_oxdiff_crystal_face_x
_exptl_oxdiff_crystal_face_y
_exptl_oxdiff_crystal_face_z
-10 0 -27 0.0710 -9.9997 -0.0000 -26.9998 0.2207 0.9662 0.1290
10 0 27 0.0710 9.9997 0.0000 26.9998 -0.2207 -0.9662 -0.1290
-9 -14 3 0.1716 -8.9999 -14.0001 3.0001 -0.0087 -0.0988 0.9762
9 14 -3 0.1716 8.9999 14.0001 -3.0001 0.0087 0.0988 -0.9762
35 0 0 0.0410 34.9989 0.0001 -0.0003 -0.9138 -0.2555 -0.2666
-35 -1 0 0.0653 -34.9989 -1.0001 0.0003 0.8960 0.2508 0.3318
1 -8 25 0.1276 0.9999 -8.0001 24.9999 -0.1305 -0.8716 0.4655
15 -13 0 0.1536 14.9994 -13.0001 -0.0001 -0.6220 -0.1701 0.7340
34 0 -17 0.0405 33.9989 0.0001 -17.0002 -0.9131 0.3142 -0.2257
-34 0 17 0.0708 -33.9989 -0.0001 17.0002 0.9131 -0.3142 0.2257
21 -11 -14 0.1416 20.9992 -11.0001 -14.0001 -0.7642 0.2586 0.5852
-33 3 -4 0.0738 -32.9990 3.0000 -3.9997 0.9087 0.3872 0.0634
19 5 20 0.0897 18.9995 5.0001 19.9997 -0.3775 -0.7770 -0.5101
-17 0 30 0.0675 -16.9994 -0.0000 30.0000 0.4887 -0.8684 0.0708
17 0 -30 0.0675 16.9994 0.0000 -30.0000 -0.4887 0.8684 -0.0708
15 3 -30 0.0696 14.9995 3.0001 -30.0000 -0.3833 0.8970 -0.2513
-35 3 12 0.0723 -34.9989 3.0000 12.0002 0.9849 -0.1275 0.0473
-11 4 -25 0.0758 -10.9996 4.0000 -24.9998 0.3207 0.9260 -0.1283

loop_
_geom_angle_atom_site_label_1
_geom_angle_atom_site_label_2
_geom_angle_atom_site_label_3
_geom_angle
_geom_angle_site_symmetry_1
_geom_angle_site_symmetry_3
O1 Mn1 O2 175.88(8) . 2_655
O1 Mn1 N1 88.93(8) . .
O1 Mn1 N2 89.12(8) . .
O1 Mn1 N3 89.10(10) . .
O1 Mn1 N4 89.41(8) . .
O2 Mn1 N1 94.78(8) 2_655 .
O2 Mn1 N2 88.04(8) 2_655 .
O2 Mn1 N3 87.36(9) 2_655 .
O2 Mn1 N4 91.80(8) 2_655 .
N1 Mn1 N2 107.67(8) . .
N1 Mn1 N3 174.76(9) . .
N1 Mn1 N4 98.81(8) . .
N3 Mn1 N2 77.14(9) . .
N3 Mn1 N4 76.32(9) . .
N4 Mn1 N2 153.44(9) . .
C1 O1 Mn1 120.78(16) . .
N1 O2 Mn1 119.99(14) . 2_655
O2 N1 Mn1 113.48(14) . .
C7 N1 Mn1 127.26(18) . .
C7 N1 O2 116.4(2) . .
C10 N2 Mn1 127.84(19) . .
C14 N2 Mn1 112.99(18) . .
C14 N2 C10 118.2(2) . .
C15 N3 Mn1 112.41(18) . .
C21 N3 Mn1 110.95(18) . .
C21 N3 C15 112.6(2) . .
C16 N4 Mn1 127.86(19) . .
C16 N4 C20 119.0(2) . .
C20 N4 Mn1 112.66(18) . .
O1 C1 C2 118.7(3) . .
O1 C1 C6 122.5(2) . .
C2 C1 C6 118.7(3) . .
C3 C2 C1 120.8(3) . .
C2 C3 C4 121.6(3) . .
C3 C4 C5 118.1(3) . .
C3 C4 C9 121.5(3) . .
C5 C4 C9 120.4(3) . .
C4 C5 C6 121.8(3) . .
C1 C6 C7 121.7(2) . .
C5 C6 C1 118.8(2) . .
C5 C6 C7 119.4(2) . .
N1 C7 C6 118.6(2) . .
N1 C7 C8 120.1(2) . .
C6 C7 C8 121.2(2) . .
N2 C10 C11 123.2(3) . .
C10 C11 C12 118.1(3) . .
C11 C12 C13 119.7(3) . .
C12 C13 C14 118.9(3) . .
N2 C14 C13 121.9(3) . .
N2 C14 C15 115.9(2) . .
C13 C14 C15 122.1(3) . .
N3 C15 C14 110.8(2) . .
N4 C16 C17 122.5(3) . .
C16 C17 C18 118.6(3) . .
C19 C18 C17 119.1(3) . .
C18 C19 C20 119.6(3) . .
N4 C20 C19 121.2(3) . .
N4 C20 C21 116.6(2) . .
C19 C20 C21 122.1(3) . .
N3 C21 C20 111.1(2) . .
O4 Cl1 O3 109.66(15) . .
O5 Cl1 O3 107.88(17) . .
O5 Cl1 O4 109.83(15) . .
O6 Cl1 O3 108.32(19) . .
O6 Cl1 O4 110.6(2) . .
O6 Cl1 O5 110.5(2) . .

loop_
_geom_bond_atom_site_label_1
_geom_bond_atom_site_label_2
_geom_bond_distance
_geom_bond_site_symmetry_2
Mn1 O1 1.8596(18) .
Mn1 O2 1.9080(18) 2_655
Mn1 N1 2.009(2) .
Mn1 N2 2.258(2) .
Mn1 N3 2.110(2) .
Mn1 N4 2.238(2) .
O1 C1 1.342(3) .
O2 Mn1 1.9079(18) 2_655
O2 N1 1.377(3) .
N1 C7 1.301(3) .
N2 C10 1.348(4) .
N2 C14 1.339(4) .
N3 C15 1.477(4) .
N3 C21 1.470(4) .
N4 C16 1.336(4) .
N4 C20 1.345(4) .
C1 C2 1.396(4) .
C1 C6 1.410(4) .
C2 C3 1.381(4) .
C3 C4 1.384(5) .
C4 C5 1.388(4) .
C4 C9 1.518(4) .
C5 C6 1.409(4) .
C6 C7 1.471(4) .
C7 C8 1.494(4) .
C10 C11 1.374(4) .
C11 C12 1.377(5) .
C12 C13 1.382(5) .
C13 C14 1.387(4) .
C14 C15 1.508(4) .
C16 C17 1.383(4) .
C17 C18 1.383(5) .
C18 C19 1.373(5) .
C19 C20 1.389(4) .
C20 C21 1.505(4) .
Cl1 O3 1.442(3) .
Cl1 O4 1.434(2) .
Cl1 O5 1.433(3) .
Cl1 O6 1.402(3) .

loop_
_geom_hbond_atom_site_label_D
_geom_hbond_atom_site_label_H
_geom_hbond_atom_site_label_A
_geom_hbond_distance_DH
_geom_hbond_distance_HA
_geom_hbond_distance_DA
_geom_hbond_angle_DHA
N3 H3 O3 0.85(4) 2.22(4) 3.002(4) 154(3)

loop_
_geom_torsion_atom_site_label_1
_geom_torsion_atom_site_label_2
_geom_torsion_atom_site_label_3
_geom_torsion_atom_site_label_4
_geom_torsion
_geom_torsion_site_symmetry_1
Mn1 O1 C1 C2 -137.2(2) .
Mn1 O1 C1 C6 45.3(3) .
Mn1 O2 N1 Mn1 -74.91(17) 2_655
Mn1 O2 N1 C7 122.70(19) 2_655
Mn1 N1 C7 C6 14.1(3) .
Mn1 N1 C7 C8 -164.98(18) .
Mn1 N2 C10 C11 -166.3(2) .
Mn1 N2 C14 C13 168.1(2) .
Mn1 N2 C14 C15 -15.0(3) .
Mn1 N3 C15 C14 -35.7(3) .
Mn1 N3 C21 C20 37.9(3) .
Mn1 N4 C16 C17 -170.8(2) .
Mn1 N4 C20 C19 172.7(2) .
Mn1 N4 C20 C21 -3.3(3) .
O1 C1 C2 C3 -175.8(2) .
O1 C1 C6 C5 174.7(2) .
O1 C1 C6 C7 -3.2(4) .
O2 N1 C7 C6 173.7(2) .
O2 N1 C7 C8 -5.4(3) .
N1 Mn1 O1 C1 -44.4(2) .
N2 Mn1 O1 C1 63.3(2) .
N2 C10 C11 C12 -0.6(5) .
N2 C14 C15 N3 33.5(4) .
N3 Mn1 O1 C1 140.4(2) .
N4 Mn1 O1 C1 -143.2(2) .
N4 C16 C17 C18 -1.0(4) .
N4 C20 C21 N3 -22.3(4) .
C1 C2 C3 C4 0.4(4) .
C1 C6 C7 N1 -27.0(4) .
C1 C6 C7 C8 152.1(3) .
C2 C1 C6 C5 -2.8(4) .
C2 C1 C6 C7 179.3(2) .
C2 C3 C4 C5 -1.6(4) .
C2 C3 C4 C9 178.0(3) .
C3 C4 C5 C6 0.5(4) .
C4 C5 C6 C1 1.7(4) .
C4 C5 C6 C7 179.6(2) .
C5 C6 C7 N1 155.1(2) .
C5 C6 C7 C8 -25.7(4) .
C6 C1 C2 C3 1.8(4) .
C9 C4 C5 C6 -179.1(3) .
C10 N2 C14 C13 -1.3(4) .
C10 N2 C14 C15 175.7(3) .
C10 C11 C12 C13 -0.2(5) .
C11 C12 C13 C14 0.2(5) .
C12 C13 C14 N2 0.6(5) .
C12 C13 C14 C15 -176.2(3) .
C13 C14 C15 N3 -149.6(3) .
C14 N2 C10 C11 1.3(4) .
C15 N3 C21 C20 164.9(3) .
C16 N4 C20 C19 0.0(4) .
C16 N4 C20 C21 -176.1(3) .
C16 C17 C18 C19 0.6(5) .
C17 C18 C19 C20 0.0(5) .
C18 C19 C20 N4 -0.3(5) .
C18 C19 C20 C21 175.5(3) .
C19 C20 C21 N3 161.7(3) .
C20 N4 C16 C17 0.7(4) .
C21 N3 C15 C14 -162.0(3) .
